data_7062455
loop_
_publ_author_name
'Bryleva, Yuliya A.'
'Komarov, Vladislav Yu.'
'Glinskaya, Ludmila A.'
'Artem'ev, Alexander V.'
'Davydova, Maria P.'
'Rakhmanova, Mariana I.'
'Samsonenko, Denis G.'

_publ_section_title
;
 Highly photo- and triboluminescent lanthanide(iii) coordination polymers
 based on diphosphine dioxides containing azaheterocyclic linkers
;
_journal_issue 21
_journal_name_full 'New Journal of Chemistry'
_journal_page_first 10446
_journal_page_last 10454
_journal_paper_doi 10.1039/D3NJ01119D
_journal_volume 47
_journal_year 2023
_chemical_formula_sum 'C43 H25 Eu F18 N2 O8 P2'
_chemical_formula_weight 1253.55
_space_group_crystal_system monoclinic
_space_group_IT_number 14
_space_group_name_Hall '-P 2yn'
_space_group_name_H-M_alt 'P 1 21/n 1'
_atom_sites_solution_hydrogens geom
_atom_sites_solution_primary dual
_atom_sites_solution_secondary difmap
_audit_creation_method SHELXL-2019/3
_audit_update_record
;
2023-04-21 deposited with the CCDC.	2023-05-02 downloaded from the CCDC.
;
_cell_angle_alpha 90
_cell_angle_beta 103.6783(18)
_cell_angle_gamma 90
_cell_formula_units_Z 4
_cell_length_a 14.0602(2)
_cell_length_b 19.7131(3)
_cell_length_c 17.4249(3)
_cell_measurement_reflns_used 42699
_cell_measurement_temperature 140(2)
_cell_measurement_theta_max 29.43
_cell_measurement_theta_min 2.37
_cell_volume 4692.69(13)
_computing_cell_refinement 'CrysAlisPro 1.171.40.67a (Rigaku OD, 2019)'
_computing_data_collection 'CrysAlisPro 1.171.40.67a (Rigaku OD, 2019)'
_computing_data_reduction 'CrysAlisPro 1.171.40.67a (Rigaku OD, 2019)'
_computing_molecular_graphics 'ShelXle (H\"ubschle, 2011)'
_computing_publication_material 'CIFTAB (Sheldrick, 2015)'
_computing_structure_refinement 'SHELXL-2019 (Sheldrick, 2015)'
_computing_structure_solution 'SHELXT-2018 (Sheldrick, 2015)'
_diffrn_ambient_temperature 140(2)
_diffrn_detector 'CCD plate'
_diffrn_detector_area_resol_mean 10.6
_diffrn_detector_type AtlasS2
_diffrn_measured_fraction_theta_full 1.000
_diffrn_measured_fraction_theta_max 0.917
_diffrn_measurement_device 'four-circle diffractometer'
_diffrn_measurement_device_type 'New Xcalibur, AtlasS2'
_diffrn_measurement_method '\w scans'
_diffrn_radiation_monochromator graphite
_diffrn_radiation_probe x-ray
_diffrn_radiation_source 'fine-focus sealed tube'
_diffrn_radiation_type MoK\a
_diffrn_radiation_wavelength 0.71073
_diffrn_reflns_av_R_equivalents 0.0263
_diffrn_reflns_av_unetI/netI 0.0186
_diffrn_reflns_Laue_measured_fraction_full 1.000
_diffrn_reflns_Laue_measured_fraction_max 0.917
_diffrn_reflns_limit_h_max 19
_diffrn_reflns_limit_h_min -19
_diffrn_reflns_limit_k_max 26
_diffrn_reflns_limit_k_min -25
_diffrn_reflns_limit_l_max 24
_diffrn_reflns_limit_l_min -22
_diffrn_reflns_number 79717
_diffrn_reflns_point_group_measured_fraction_full 1.000
_diffrn_reflns_point_group_measured_fraction_max 0.917
_diffrn_reflns_theta_full 25.242
_diffrn_reflns_theta_max 29.615
_diffrn_reflns_theta_min 1.814
_diffrn_source 'sealed X-ray tube'
_diffrn_source_type 'Enhance (Mo) X-ray Source'
_exptl_absorpt_coefficient_mu 1.531
_exptl_absorpt_correction_T_max 1.00000
_exptl_absorpt_correction_T_min 0.78013
_exptl_absorpt_correction_type multi-scan
_exptl_absorpt_process_details
;
CrysAlisPro 1.171.40.67a (Rigaku Oxford Diffraction, 2019)
Empirical absorption correction using spherical harmonics,
implemented in SCALE3 ABSPACK scaling algorithm.
;
_exptl_crystal_colour colorless
_exptl_crystal_density_diffrn 1.774
_exptl_crystal_description stick
_exptl_crystal_F_000 2464
_exptl_crystal_size_max 0.38
_exptl_crystal_size_mid 0.21
_exptl_crystal_size_min 0.12
_refine_diff_density_max 1.155
_refine_diff_density_min -0.679
_refine_diff_density_rms 0.074
_refine_ls_extinction_method none
_refine_ls_goodness_of_fit_ref 1.041
_refine_ls_hydrogen_treatment constr
_refine_ls_matrix_type full
_refine_ls_number_parameters 802
_refine_ls_number_reflns 12127
_refine_ls_number_restraints 590
_refine_ls_restrained_S_all 1.150
_refine_ls_R_factor_all 0.0329
_refine_ls_R_factor_gt 0.0281
_refine_ls_shift/su_max 0.004
_refine_ls_shift/su_mean 0.000
_refine_ls_structure_factor_coef Fsqd
_refine_ls_weighting_details 'w=1/[\s^2^(Fo^2^)+(0.0272P)^2^+5.6553P] where P=(Fo^2^+2Fc^2^)/3'
_refine_ls_weighting_scheme calc
_refine_ls_wR_factor_gt 0.0642
_refine_ls_wR_factor_ref 0.0659
_reflns_Friedel_coverage 0.000
_reflns_number_gt 11016
_reflns_number_total 12127
_reflns_threshold_expression 'I > 2\s(I)'
_cod_data_source_file d3nj01119d3.cif
_cod_data_source_block eu370
_cod_depositor_comments 'Adding full bibliography for 7062455--7062458.cif.'
_cod_original_cell_volume 4692.68(14)
_cod_original_sg_symbol_H-M 'P 21/n'
_cod_database_code 7062455
_shelx_shelxl_version_number 2019/3
_shelx_space_group_comment
;
The symmetry employed for this shelxl refinement is uniquely defined
by the following loop, which should always be used as a source of
symmetry information in preference to the above space-group names.
They are only intended as comments.
;
_shelx_estimated_absorpt_t_min 0.594
_shelx_estimated_absorpt_t_max 0.838

loop_
_space_group_symop_operation_xyz
'x, y, z'
'-x+1/2, y+1/2, -z+1/2'
'-x, -y, -z'
'x-1/2, -y-1/2, z-1/2'

loop_
_atom_site_label
_atom_site_type_symbol
_atom_site_fract_x
_atom_site_fract_y
_atom_site_fract_z
_atom_site_U_iso_or_equiv
_atom_site_adp_type
_atom_site_occupancy
_atom_site_site_symmetry_order
_atom_site_calc_flag
_atom_site_refinement_flags_posn
_atom_site_refinement_flags_adp
_atom_site_refinement_flags_occupancy
_atom_site_disorder_assembly
_atom_site_disorder_group
Eu1 Eu 0.51321(2) 0.75711(2) 0.27095(2) 0.01978(4) Uani 1 1 d . . . . .
P1 P 0.77923(4) 0.70716(3) 0.34762(3) 0.01964(10) Uani 1 1 d . . . . .
O1 O 0.67078(10) 0.71524(8) 0.32627(9) 0.0255(3) Uani 1 1 d . . . . .
P2 P 1.08689(4) 0.70305(3) 0.59596(3) 0.02365(11) Uani 1 1 d . . . . .
O2 O 1.10816(11) 0.70353(8) 0.68431(8) 0.0271(3) Uani 1 1 d . . . . .
C1A C 0.84738(15) 0.77429(11) 0.31682(12) 0.0241(4) Uani 1 1 d . . . . .
C2A C 0.85269(18) 0.83496(12) 0.35798(14) 0.0306(5) Uani 1 1 d . . . . .
H2A H 0.819903 0.839507 0.399527 0.037 Uiso 1 1 calc R U . . .
C3A C 0.9056(2) 0.88879(13) 0.33867(15) 0.0398(6) Uani 1 1 d . . . . .
H3A H 0.910022 0.930129 0.367327 0.048 Uiso 1 1 calc R U . . .
C4A C 0.9518(2) 0.88213(15) 0.27763(16) 0.0452(7) Uani 1 1 d . . . . .
H4A H 0.988363 0.919017 0.264418 0.054 Uiso 1 1 calc R U . . .
C5A C 0.9455(2) 0.82288(16) 0.23587(18) 0.0496(7) Uani 1 1 d . . . . .
H5A H 0.977050 0.819059 0.193523 0.059 Uiso 1 1 calc R U . . .
C6A C 0.8932(2) 0.76841(14) 0.25500(16) 0.0389(6) Uani 1 1 d . . . . .
H6A H 0.888848 0.727317 0.225899 0.047 Uiso 1 1 calc R U . . .
C1B C 0.81645(16) 0.62718(11) 0.31579(12) 0.0244(4) Uani 1 1 d . . . . .
C2B C 0.7456(2) 0.57932(15) 0.2901(2) 0.0549(8) Uani 1 1 d . . . . .
H2B H 0.678789 0.589747 0.287018 0.066 Uiso 1 1 calc R U . . .
C3B C 0.7718(3) 0.51537(18) 0.2686(3) 0.0789(13) Uani 1 1 d . . . . .
H3B H 0.722676 0.481865 0.252137 0.095 Uiso 1 1 calc R U . . .
C4B C 0.8665(3) 0.49995(15) 0.27066(16) 0.0499(7) Uani 1 1 d . . . . .
H4B H 0.883337 0.456384 0.254632 0.060 Uiso 1 1 calc R U . . .
C5B C 0.9366(2) 0.54715(16) 0.2957(2) 0.0550(8) Uani 1 1 d . . . . .
H5B H 1.003100 0.536347 0.297994 0.066 Uiso 1 1 calc R U . . .
C6B C 0.9127(2) 0.61107(15) 0.3181(2) 0.0498(7) Uani 1 1 d . . . . .
H6B H 0.962645 0.643956 0.335181 0.060 Uiso 1 1 calc R U . . .
C1C C 0.82239(15) 0.70824(10) 0.45491(11) 0.0210(4) Uani 1 1 d . . . . .
N1C N 0.91975(12) 0.70293(9) 0.48070(10) 0.0211(3) Uani 1 1 d . . . . .
C4C C 0.95470(14) 0.70677(10) 0.55829(11) 0.0208(4) Uani 1 1 d . . . . .
N2C N 0.90379(13) 0.71561(9) 0.61316(10) 0.0247(4) Uani 1 1 d . . . . .
C3C C 0.80688(16) 0.71926(12) 0.58639(13) 0.0293(5) Uani 1 1 d . . . . .
H3C H 0.767258 0.724567 0.623231 0.035 Uiso 1 1 calc R U . . .
C2C C 0.76182(16) 0.71556(12) 0.50614(13) 0.0277(4) Uani 1 1 d . . . . .
H2C H 0.692706 0.717958 0.487619 0.033 Uiso 1 1 calc R U . . .
C1D C 1.13700(16) 0.77413(12) 0.55571(13) 0.0285(4) Uani 1 1 d . . . . .
C2D C 1.19444(19) 0.81954(14) 0.60728(15) 0.0397(6) Uani 1 1 d . . . . .
H2D H 1.204297 0.813477 0.662695 0.048 Uiso 1 1 calc R U . . .
C3D C 1.2375(2) 0.87377(15) 0.57798(18) 0.0503(7) Uani 1 1 d . . . . .
H3D H 1.277588 0.904596 0.613338 0.060 Uiso 1 1 calc R U . . .
C4D C 1.2222(2) 0.88315(15) 0.49756(18) 0.0448(6) Uani 1 1 d . . . . .
H4D H 1.252486 0.920094 0.477581 0.054 Uiso 1 1 calc R U . . .
C5D C 1.16331(19) 0.83907(15) 0.44627(16) 0.0424(6) Uani 1 1 d . . . . .
H5D H 1.151832 0.846263 0.390924 0.051 Uiso 1 1 calc R U . . .
C6D C 1.12059(18) 0.78426(15) 0.47480(14) 0.0375(6) Uani 1 1 d . . . . .
H6D H 1.080240 0.753740 0.439191 0.045 Uiso 1 1 calc R U . . .
C1E C 1.13028(19) 0.62797(13) 0.55787(13) 0.0369(6) Uani 1 1 d D U . . .
C2E C 1.0620(5) 0.5727(3) 0.5300(4) 0.0586(16) Uani 0.5 1 d D U P A 1
H2E H 0.995056 0.577795 0.530821 0.070 Uiso 0.5 1 calc R U P A 1
C3E C 1.0934(6) 0.5128(3) 0.5023(4) 0.0755(19) Uani 0.5 1 d D U P A 1
H3E H 1.049712 0.476003 0.485474 0.091 Uiso 0.5 1 calc R U P A 1
C4E C 1.1899(6) 0.5089(4) 0.5002(5) 0.067(2) Uani 0.5 1 d D U P A 1
H4E H 1.212634 0.469952 0.477865 0.081 Uiso 0.5 1 calc R U P A 1
C5E C 1.2546(6) 0.5600(3) 0.5298(5) 0.0636(15) Uani 0.5 1 d D U P A 1
H5E H 1.321937 0.554900 0.530292 0.076 Uiso 0.5 1 calc R U P A 1
C6E C 1.2229(4) 0.6185(3) 0.5588(4) 0.0493(12) Uani 0.5 1 d D U P A 1
H6E H 1.269024 0.652889 0.579873 0.059 Uiso 0.5 1 calc R U P A 1
C2E' C 1.1080(5) 0.6056(4) 0.4827(3) 0.0661(16) Uani 0.5 1 d D U P A 2
H2E' H 1.059894 0.628897 0.444254 0.079 Uiso 0.5 1 calc R U P A 2
C3E' C 1.1537(6) 0.5497(4) 0.4608(4) 0.0756(19) Uani 0.5 1 d D U P A 2
H3E' H 1.128205 0.529650 0.410602 0.091 Uiso 0.5 1 calc R U P A 2
C5E' C 1.2705(5) 0.5517(3) 0.5821(4) 0.0597(15) Uani 0.5 1 d D U P A 2
H5E' H 1.329201 0.535172 0.615884 0.072 Uiso 0.5 1 calc R U P A 2
C6E' C 1.2205(4) 0.6052(3) 0.6056(4) 0.0502(14) Uani 0.5 1 d D U P A 2
H6E' H 1.247185 0.627035 0.654517 0.060 Uiso 0.5 1 calc R U P A 2
C5_1 C 0.46288(18) 0.53971(12) 0.37844(15) 0.0386(5) Uani 1 1 d D U . . .
O1_1 O 0.50013(11) 0.66510(7) 0.17894(9) 0.0255(3) Uani 1 1 d . . . . .
C2_1 C 0.46613(16) 0.60624(11) 0.17448(13) 0.0270(4) Uani 1 1 d . . . . .
C1_1 C 0.4469(2) 0.57512(13) 0.09228(15) 0.0393(6) Uani 1 1 d . . . . .
C3_1 C 0.44772(17) 0.56623(11) 0.23502(14) 0.0307(5) Uani 1 1 d . . . . .
H3_1 H 0.417040 0.523293 0.223350 0.037 Uiso 1 1 calc R U . . .
F1_1 F 0.53094(16) 0.55225(10) 0.07790(11) 0.0655(5) Uani 1 1 d . . . . .
F2_1 F 0.41262(17) 0.62016(9) 0.03674(9) 0.0675(6) Uani 1 1 d . . . . .
F3_1 F 0.38553(15) 0.52317(9) 0.08190(10) 0.0621(5) Uani 1 1 d . . . . .
C4_1 C 0.47433(15) 0.58916(11) 0.31311(13) 0.0265(4) Uani 1 1 d . U . . .
O2_1 O 0.50682(11) 0.64538(8) 0.33710(9) 0.0273(3) Uani 1 1 d . U . . .
F6_1 F 0.4736(6) 0.4758(3) 0.3628(5) 0.0658(19) Uani 0.5 1 d D U P B 1
F4_1 F 0.3730(3) 0.5461(4) 0.3889(4) 0.0630(15) Uani 0.5 1 d D U P B 1
F5_1 F 0.5228(5) 0.5530(4) 0.4459(3) 0.075(2) Uani 0.5 1 d D U P B 1
F6'_1 F 0.4371(6) 0.4783(3) 0.3521(6) 0.0673(19) Uani 0.5 1 d D U P B 2
F4'_1 F 0.3986(5) 0.5595(4) 0.4166(4) 0.0733(17) Uani 0.5 1 d D U P B 2
F5'_1 F 0.5455(4) 0.5342(4) 0.4311(4) 0.081(2) Uani 0.5 1 d D U P B 2
O1_2 O 0.41402(12) 0.85801(8) 0.25407(9) 0.0317(3) Uani 1 1 d . . . . .
C1_2 C 0.3101(2) 0.94315(14) 0.27776(17) 0.0438(6) Uani 1 1 d . . . . .
F1_2 F 0.29745(17) 0.98807(12) 0.33062(13) 0.0824(7) Uani 1 1 d . . . . .
F2_2 F 0.30014(15) 0.97467(11) 0.21012(12) 0.0704(6) Uani 1 1 d . . . . .
F3_2 F 0.23510(14) 0.90030(11) 0.26883(15) 0.0767(6) Uani 1 1 d . . . . .
C4E'_2 C 1.2344(4) 0.5227(3) 0.5096(3) 0.0379(13) Uani 0.5 1 d D . P A 2
H4E'_2 H 1.265579 0.484202 0.493696 0.046 Uiso 0.5 1 calc R U P A 2
C4_2 C 0.57069(18) 0.89848(12) 0.38270(14) 0.0314(5) Uani 1 1 d . . . . .
O2_2 O 0.60263(12) 0.85209(8) 0.34731(9) 0.0300(3) Uani 1 1 d . . . . .
C3_2 C 0.47765(19) 0.92715(12) 0.36541(14) 0.0344(5) Uani 1 1 d . . . . .
H3_2 H 0.462117 0.961672 0.398483 0.041 Uiso 1 1 calc R U . . .
F4_2 F 0.61345(15) 0.97456(12) 0.49291(13) 0.0791(7) Uani 1 1 d . . . . .
C5_2 C 0.6475(2) 0.92699(14) 0.45309(16) 0.0424(6) Uani 1 1 d . . . . .
F5_2 F 0.72202(12) 0.95429(8) 0.42880(10) 0.0500(4) Uani 1 1 d . . . . .
F6_2 F 0.68550(16) 0.87796(10) 0.50349(10) 0.0682(6) Uani 1 1 d . . . . .
C2_2 C 0.40748(18) 0.90543(12) 0.29995(14) 0.0312(5) Uani 1 1 d . . . . .
F1_3 F 0.1990(6) 0.6249(3) 0.2477(4) 0.0848(19) Uani 0.5 1 d D U P C 1
F1'_3 F 0.1884(5) 0.6459(3) 0.2126(3) 0.0806(17) Uani 0.5 1 d D U P C 2
F3'_3 F 0.1543(5) 0.6529(3) 0.3220(4) 0.0921(18) Uani 0.5 1 d D U P C 2
C1_3 C 0.1939(2) 0.68657(15) 0.27184(18) 0.0528(7) Uani 1 1 d D U . . .
F3_3 F 0.1329(4) 0.6922(3) 0.3176(3) 0.0780(15) Uani 0.5 1 d D U P C 1
F2_3 F 0.1499(4) 0.7230(3) 0.2079(3) 0.0718(15) Uani 0.5 1 d D U P C 1
F2'_3 F 0.1382(5) 0.7374(3) 0.2447(5) 0.097(2) Uani 0.5 1 d D U P C 2
C2_3 C 0.29729(17) 0.71237(12) 0.30877(15) 0.0332(5) Uani 1 1 d . U . . .
C3_3 C 0.3250(2) 0.71883(15) 0.39067(16) 0.0410(6) Uani 1 1 d . . . . .
H3_3 H 0.280889 0.704849 0.421322 0.049 Uiso 1 1 calc R U . . .
C4_3 C 0.4155(2) 0.74522(13) 0.42860(15) 0.0359(5) Uani 1 1 d D U . . .
C5_3 C 0.4423(8) 0.7454(5) 0.5197(3) 0.0588(17) Uani 0.5 1 d D U P D 2
F6_3 F 0.3692(9) 0.7214(5) 0.5476(6) 0.074(2) Uani 0.5 1 d D U P D 2
F6'_3 F 0.3727(8) 0.7433(5) 0.5560(6) 0.0615(16) Uani 0.5 1 d D U P D 1
C5'_3 C 0.4428(8) 0.7538(6) 0.5191(4) 0.0603(18) Uani 0.5 1 d D U P D 1
F4_3 F 0.4829(6) 0.8037(5) 0.5486(5) 0.0840(18) Uani 0.5 1 d D U P D 2
F4'_3 F 0.4523(5) 0.8189(5) 0.5383(5) 0.0738(16) Uani 0.5 1 d D U P D 1
F5'_3 F 0.5256(7) 0.7236(5) 0.5527(6) 0.0720(18) Uani 0.5 1 d D U P D 1
F5_3 F 0.5082(7) 0.6976(4) 0.5436(6) 0.073(2) Uani 0.5 1 d D U P D 2
O1_3 O 0.48132(12) 0.76705(8) 0.39946(9) 0.0311(3) Uani 1 1 d . . . . .
O2_3 O 0.34561(11) 0.72482(8) 0.25921(9) 0.0283(3) Uani 1 1 d . . . . .

loop_
_atom_site_aniso_label
_atom_site_aniso_U_11
_atom_site_aniso_U_22
_atom_site_aniso_U_33
_atom_site_aniso_U_23
_atom_site_aniso_U_13
_atom_site_aniso_U_12
Eu1 0.01835(5) 0.02282(6) 0.01693(5) -0.00059(3) 0.00175(4) -0.00208(3)
P1 0.0182(2) 0.0247(3) 0.0145(2) 0.00096(18) 0.00096(18) -0.00144(18)
O1 0.0203(7) 0.0323(8) 0.0216(7) 0.0020(6) 0.0004(6) -0.0007(6)
P2 0.0222(3) 0.0305(3) 0.0156(2) -0.00301(19) -0.00068(19) 0.0065(2)
O2 0.0247(7) 0.0371(9) 0.0160(7) -0.0032(6) -0.0019(6) 0.0097(6)
C1A 0.0223(10) 0.0278(10) 0.0207(10) 0.0036(8) 0.0020(8) -0.0021(8)
C2A 0.0359(12) 0.0297(11) 0.0261(11) 0.0011(9) 0.0069(9) -0.0032(9)
C3A 0.0508(15) 0.0295(12) 0.0360(13) 0.0030(10) 0.0043(11) -0.0088(11)
C4A 0.0497(16) 0.0433(15) 0.0413(15) 0.0120(12) 0.0078(12) -0.0179(12)
C5A 0.0567(18) 0.0572(18) 0.0427(15) 0.0017(13) 0.0274(14) -0.0161(14)
C6A 0.0464(15) 0.0403(14) 0.0346(13) -0.0050(10) 0.0189(11) -0.0097(11)
C1B 0.0282(10) 0.0279(11) 0.0159(9) -0.0002(7) 0.0030(8) 0.0000(8)
C2B 0.0370(15) 0.0427(16) 0.080(2) -0.0253(15) 0.0035(14) -0.0061(12)
C3B 0.064(2) 0.049(2) 0.114(3) -0.045(2) 0.003(2) -0.0092(17)
C4B 0.075(2) 0.0374(15) 0.0365(14) -0.0097(11) 0.0117(14) 0.0127(14)
C5B 0.0496(17) 0.0475(17) 0.071(2) -0.0074(15) 0.0213(16) 0.0155(14)
C6B 0.0328(14) 0.0404(15) 0.076(2) -0.0130(14) 0.0135(14) 0.0023(11)
C1C 0.0235(10) 0.0215(10) 0.0163(9) 0.0011(7) 0.0013(7) -0.0012(7)
N1C 0.0214(8) 0.0232(8) 0.0168(8) -0.0007(6) 0.0009(6) -0.0004(6)
C4C 0.0216(9) 0.0212(9) 0.0176(9) 0.0002(7) 0.0006(7) 0.0020(7)
N2C 0.0266(9) 0.0278(9) 0.0182(8) 0.0008(7) 0.0023(7) 0.0002(7)
C3C 0.0278(11) 0.0405(13) 0.0203(10) -0.0007(9) 0.0072(8) -0.0026(9)
C2C 0.0215(10) 0.0374(12) 0.0232(10) 0.0006(9) 0.0032(8) -0.0013(8)
C1D 0.0206(10) 0.0380(12) 0.0254(11) -0.0030(9) 0.0027(8) 0.0016(9)
C2D 0.0421(14) 0.0410(14) 0.0306(12) -0.0019(10) -0.0021(11) -0.0040(11)
C3D 0.0549(18) 0.0412(15) 0.0478(16) -0.0053(12) -0.0017(14) -0.0108(13)
C4D 0.0400(14) 0.0400(15) 0.0543(17) 0.0065(12) 0.0107(13) -0.0028(11)
C5D 0.0357(13) 0.0597(17) 0.0323(13) 0.0064(12) 0.0090(11) -0.0024(12)
C6D 0.0305(12) 0.0556(16) 0.0257(11) -0.0055(11) 0.0053(9) -0.0093(11)
C1E 0.0518(15) 0.0373(13) 0.0213(10) 0.0002(9) 0.0081(10) 0.0189(11)
C2E 0.063(3) 0.040(3) 0.055(3) -0.016(2) -0.022(3) 0.022(2)
C3E 0.100(4) 0.051(3) 0.057(3) -0.018(3) -0.019(3) 0.028(3)
C4E 0.096(4) 0.057(4) 0.047(3) -0.006(3) 0.015(4) 0.040(4)
C5E 0.074(3) 0.065(3) 0.063(3) 0.008(3) 0.039(3) 0.027(3)
C6E 0.050(3) 0.049(3) 0.062(3) 0.010(2) 0.038(3) 0.012(2)
C2E' 0.070(3) 0.074(3) 0.043(3) -0.023(3) -0.008(3) 0.039(3)
C3E' 0.084(4) 0.084(4) 0.049(3) -0.035(3) -0.003(3) 0.044(3)
C5E' 0.061(3) 0.060(3) 0.053(3) -0.012(3) 0.003(3) 0.034(3)
C6E' 0.052(3) 0.050(3) 0.044(3) -0.014(2) 0.003(3) 0.022(2)
C5_1 0.0470(14) 0.0322(12) 0.0412(13) 0.0102(10) 0.0197(11) 0.0005(10)
O1_1 0.0294(8) 0.0236(7) 0.0222(7) -0.0007(6) 0.0036(6) -0.0052(6)
C2_1 0.0247(10) 0.0261(11) 0.0270(11) -0.0007(8) -0.0002(8) 0.0004(8)
C1_1 0.0528(16) 0.0281(12) 0.0310(12) -0.0031(9) -0.0023(11) -0.0084(11)
C3_1 0.0318(12) 0.0241(11) 0.0349(12) 0.0020(9) 0.0053(9) -0.0036(9)
F1_1 0.0788(14) 0.0682(13) 0.0541(11) -0.0267(9) 0.0246(10) -0.0014(10)
F2_1 0.1101(16) 0.0475(10) 0.0279(8) 0.0023(7) -0.0176(9) -0.0116(10)
F3_1 0.0843(13) 0.0487(10) 0.0456(10) -0.0133(8) -0.0001(9) -0.0353(9)
C4_1 0.0220(10) 0.0262(11) 0.0329(11) 0.0075(8) 0.0096(9) 0.0033(8)
O2_1 0.0291(8) 0.0289(8) 0.0246(7) 0.0023(6) 0.0081(6) -0.0019(6)
F6_1 0.123(5) 0.033(2) 0.056(3) 0.0157(19) 0.049(4) 0.026(3)
F4_1 0.051(2) 0.083(4) 0.067(4) 0.016(3) 0.038(2) -0.005(2)
F5_1 0.125(5) 0.058(3) 0.031(2) 0.017(2) -0.003(3) -0.033(3)
F6'_1 0.099(4) 0.042(3) 0.062(3) 0.015(2) 0.020(3) -0.023(3)
F4'_1 0.109(4) 0.064(3) 0.070(4) 0.018(3) 0.066(3) 0.021(3)
F5'_1 0.058(3) 0.092(4) 0.082(4) 0.058(3) -0.008(2) -0.001(2)
O1_2 0.0355(9) 0.0300(8) 0.0279(8) -0.0014(6) 0.0041(7) 0.0064(7)
C1_2 0.0473(16) 0.0421(15) 0.0445(15) 0.0028(12) 0.0157(12) 0.0140(12)
F1_2 0.0809(15) 0.0912(16) 0.0726(14) -0.0228(12) 0.0129(11) 0.0500(13)
F2_2 0.0732(13) 0.0791(14) 0.0604(12) 0.0327(10) 0.0191(10) 0.0358(11)
F3_2 0.0395(10) 0.0743(14) 0.1188(19) 0.0160(13) 0.0237(11) 0.0100(9)
C4E'_2 0.033(3) 0.042(4) 0.043(3) -0.015(3) 0.017(3) 0.002(3)
C4_2 0.0377(12) 0.0310(12) 0.0274(11) -0.0071(9) 0.0112(10) -0.0086(9)
O2_2 0.0307(8) 0.0289(8) 0.0314(8) -0.0095(6) 0.0091(7) -0.0052(6)
C3_2 0.0421(13) 0.0318(12) 0.0325(12) -0.0069(9) 0.0150(10) 0.0017(10)
F4_2 0.0631(12) 0.0990(16) 0.0735(13) -0.0650(13) 0.0130(10) -0.0040(11)
C5_2 0.0477(15) 0.0404(14) 0.0387(14) -0.0158(11) 0.0095(12) -0.0074(12)
F5_2 0.0461(9) 0.0481(9) 0.0534(10) -0.0131(8) 0.0070(8) -0.0176(7)
F6_2 0.0891(15) 0.0652(12) 0.0372(9) 0.0024(8) -0.0109(9) -0.0202(11)
C2_2 0.0377(13) 0.0289(11) 0.0303(11) 0.0037(9) 0.0144(10) 0.0047(9)
F1_3 0.060(3) 0.060(3) 0.122(4) -0.031(3) -0.003(4) -0.018(2)
F1'_3 0.047(3) 0.108(4) 0.087(4) -0.038(3) 0.017(3) -0.029(3)
F3'_3 0.061(3) 0.118(4) 0.103(3) 0.011(4) 0.030(3) -0.047(3)
C1_3 0.0289(13) 0.0640(18) 0.0692(19) -0.0081(15) 0.0189(13) -0.0118(12)
F3_3 0.035(2) 0.130(4) 0.080(3) -0.031(3) 0.035(2) -0.026(3)
F2_3 0.027(2) 0.112(4) 0.069(3) 0.017(3) -0.003(2) -0.013(2)
F2'_3 0.038(2) 0.095(3) 0.138(5) -0.014(4) -0.015(3) 0.013(2)
C2_3 0.0255(11) 0.0339(12) 0.0428(13) 0.0015(10) 0.0137(10) 0.0002(9)
C3_3 0.0382(14) 0.0529(16) 0.0388(14) 0.0040(12) 0.0225(11) 0.0014(12)
C4_3 0.0427(14) 0.0442(14) 0.0251(11) -0.0004(9) 0.0170(10) 0.0065(10)
C5_3 0.057(3) 0.100(4) 0.025(3) 0.001(3) 0.021(3) 0.013(3)
F6_3 0.078(3) 0.123(6) 0.033(3) 0.005(4) 0.037(2) 0.006(4)
F6'_3 0.062(3) 0.099(4) 0.031(2) -0.009(3) 0.027(2) 0.013(3)
C5'_3 0.054(3) 0.100(4) 0.030(3) 0.004(3) 0.017(3) 0.007(3)
F4_3 0.090(4) 0.118(4) 0.038(2) -0.022(3) 0.004(3) 0.000(3)
F4'_3 0.071(3) 0.111(4) 0.037(3) -0.033(3) 0.008(2) 0.017(3)
F5'_3 0.059(3) 0.127(5) 0.030(2) 0.007(3) 0.010(2) 0.015(3)
F5_3 0.076(4) 0.113(5) 0.030(3) 0.012(3) 0.010(3) 0.038(4)
O1_3 0.0376(9) 0.0344(9) 0.0226(8) -0.0025(6) 0.0095(7) -0.0046(7)
O2_3 0.0242(7) 0.0335(8) 0.0283(8) 0.0012(6) 0.0084(6) -0.0024(6)

loop_
_atom_type_symbol
_atom_type_description
_atom_type_scat_dispersion_real
_atom_type_scat_dispersion_imag
_atom_type_scat_source
C C 0.0033 0.0016 'International Tables Vol C Tables 4.2.6.8 and 6.1.1.4'
H H 0.0000 0.0000 'International Tables Vol C Tables 4.2.6.8 and 6.1.1.4'
N N 0.0061 0.0033 'International Tables Vol C Tables 4.2.6.8 and 6.1.1.4'
O O 0.0106 0.0060 'International Tables Vol C Tables 4.2.6.8 and 6.1.1.4'
P P 0.1023 0.0942 'International Tables Vol C Tables 4.2.6.8 and 6.1.1.4'
F F 0.0171 0.0103 'International Tables Vol C Tables 4.2.6.8 and 6.1.1.4'
Eu Eu -0.1578 3.6682 'International Tables Vol C Tables 4.2.6.8 and 6.1.1.4'

loop_
_geom_angle_atom_site_label_1
_geom_angle_atom_site_label_2
_geom_angle_atom_site_label_3
_geom_angle
_geom_angle_site_symmetry_1
_geom_angle_site_symmetry_3
_geom_angle_publ_flag
O1 Eu1 P2 89.53(4) . 4_575 ?
O1 Eu1 O2 75.97(5) . 4_575 ?
O1 Eu1 N2C 134.46(5) . 4_575 ?
O1 Eu1 O1_1 85.66(5) . . ?
O1 Eu1 O2_1 68.52(5) . . ?
O1 Eu1 O1_2 143.53(6) . . ?
O1 Eu1 O2_2 74.56(5) . . ?
O1 Eu1 O1_3 90.69(6) . . ?
O1 Eu1 O2_3 138.88(5) . . ?
O2 Eu1 P2 18.76(3) 4_575 4_575 ?
O2 Eu1 N2C 65.35(5) 4_575 4_575 ?
O2 Eu1 O1_1 77.73(5) 4_575 . ?
O2 Eu1 O2_1 132.06(5) 4_575 . ?
O2 Eu1 O1_2 92.81(6) 4_575 . ?
O2 Eu1 O2_2 78.62(5) 4_575 . ?
O2 Eu1 O1_3 145.85(5) 4_575 . ?
O2 Eu1 O2_3 136.18(5) 4_575 . ?
N2C Eu1 P2 47.99(4) 4_575 4_575 ?
O1_1 Eu1 P2 65.36(4) . 4_575 ?
O1_1 Eu1 N2C 64.01(5) . 4_575 ?
O1_1 Eu1 O2_1 68.67(5) . . ?
O1_1 Eu1 O1_2 126.34(5) . . ?
O1_1 Eu1 O2_2 152.20(5) . . ?
O1_1 Eu1 O2_3 79.87(5) . . ?
O2_1 Eu1 P2 130.12(4) . 4_575 ?
O2_1 Eu1 N2C 122.58(5) . 4_575 ?
O1_2 Eu1 P2 89.46(4) . 4_575 ?
O1_2 Eu1 N2C 64.13(5) . 4_575 ?
O1_2 Eu1 O2_1 134.60(5) . . ?
O1_2 Eu1 O2_2 69.19(5) . . ?
O2_2 Eu1 P2 94.64(4) . 4_575 ?
O2_2 Eu1 N2C 117.72(5) . 4_575 ?
O2_2 Eu1 O2_1 119.38(5) . . ?
O1_3 Eu1 P2 161.32(4) . 4_575 ?
O1_3 Eu1 N2C 134.86(6) . 4_575 ?
O1_3 Eu1 O1_1 133.27(5) . . ?
O1_3 Eu1 O2_1 66.75(5) . . ?
O1_3 Eu1 O1_2 79.36(6) . . ?
O1_3 Eu1 O2_2 67.48(5) . . ?
O1_3 Eu1 O2_3 72.80(6) . . ?
O2_3 Eu1 P2 117.86(4) . 4_575 ?
O2_3 Eu1 N2C 71.03(5) . 4_575 ?
O2_3 Eu1 O2_1 70.37(5) . . ?
O2_3 Eu1 O1_2 71.35(6) . . ?
O2_3 Eu1 O2_2 127.77(5) . . ?
O1 P1 C1A 115.79(9) . . ?
O1 P1 C1B 111.94(10) . . ?
O1 P1 C1C 109.11(9) . . ?
C1A P1 C1B 109.99(10) . . ?
C1A P1 C1C 103.11(9) . . ?
C1B P1 C1C 106.09(9) . . ?
P1 O1 Eu1 161.97(10) . . ?
O2 P2 Eu1 30.60(6) . 4_676 ?
O2 P2 C4C 108.01(9) . . ?
O2 P2 C1D 113.42(10) . . ?
O2 P2 C1E 112.60(10) . . ?
C4C P2 Eu1 79.60(6) . 4_676 ?
C1D P2 Eu1 112.84(8) . 4_676 ?
C1D P2 C4C 106.91(10) . . ?
C1D P2 C1E 107.64(12) . . ?
C1E P2 Eu1 134.43(8) . 4_676 ?
C1E P2 C4C 107.97(11) . . ?
P2 O2 Eu1 130.65(8) . 4_676 ?
C2A C1A P1 116.73(17) . . ?
C6A C1A P1 123.53(18) . . ?
C6A C1A C2A 119.7(2) . . ?
C1A C2A H2A 119.9 . . ?
C3A C2A C1A 120.2(2) . . ?
C3A C2A H2A 119.9 . . ?
C2A C3A H3A 120.2 . . ?
C4A C3A C2A 119.6(2) . . ?
C4A C3A H3A 120.2 . . ?
C3A C4A H4A 119.7 . . ?
C5A C4A C3A 120.6(2) . . ?
C5A C4A H4A 119.7 . . ?
C4A C5A H5A 119.8 . . ?
C4A C5A C6A 120.3(3) . . ?
C6A C5A H5A 119.8 . . ?
C1A C6A C5A 119.5(2) . . ?
C1A C6A H6A 120.2 . . ?
C5A C6A H6A 120.2 . . ?
C2B C1B P1 117.69(19) . . ?
C2B C1B C6B 118.9(2) . . ?
C6B C1B P1 123.33(19) . . ?
C1B C2B H2B 120.2 . . ?
C1B C2B C3B 119.6(3) . . ?
C3B C2B H2B 120.2 . . ?
C2B C3B H3B 119.4 . . ?
C4B C3B C2B 121.2(3) . . ?
C4B C3B H3B 119.4 . . ?
C3B C4B H4B 120.3 . . ?
C5B C4B C3B 119.4(3) . . ?
C5B C4B H4B 120.3 . . ?
C4B C5B H5B 119.6 . . ?
C4B C5B C6B 120.7(3) . . ?
C6B C5B H5B 119.6 . . ?
C1B C6B C5B 120.2(3) . . ?
C1B C6B H6B 119.9 . . ?
C5B C6B H6B 119.9 . . ?
N1C C1C P1 114.12(15) . . ?
N1C C1C C2C 121.96(18) . . ?
C2C C1C P1 123.91(16) . . ?
C4C N1C C1C 116.09(17) . . ?
N1C C4C P2 117.75(15) . . ?
N1C C4C N2C 127.26(19) . . ?
N2C C4C P2 114.95(14) . . ?
C4C N2C Eu1 117.04(13) . 4_676 ?
C3C N2C Eu1 126.70(14) . 4_676 ?
C3C N2C C4C 115.67(18) . . ?
N2C C3C H3C 118.9 . . ?
N2C C3C C2C 122.2(2) . . ?
C2C C3C H3C 118.9 . . ?
C1C C2C C3C 116.81(19) . . ?
C1C C2C H2C 121.6 . . ?
C3C C2C H2C 121.6 . . ?
C2D C1D P2 118.45(19) . . ?
C2D C1D C6D 119.8(2) . . ?
C6D C1D P2 121.72(19) . . ?
C1D C2D H2D 120.0 . . ?
C3D C2D C1D 119.9(2) . . ?
C3D C2D H2D 120.0 . . ?
C2D C3D H3D 119.9 . . ?
C4D C3D C2D 120.1(3) . . ?
C4D C3D H3D 119.9 . . ?
C3D C4D H4D 120.0 . . ?
C5D C4D C3D 120.1(3) . . ?
C5D C4D H4D 120.0 . . ?
C4D C5D H5D 119.8 . . ?
C4D C5D C6D 120.4(3) . . ?
C6D C5D H5D 119.8 . . ?
C1D C6D H6D 120.2 . . ?
C5D C6D C1D 119.7(2) . . ?
C5D C6D H6D 120.2 . . ?
C2E C1E P2 119.1(3) . . ?
C6E C1E P2 122.6(3) . . ?
C6E C1E C2E 118.1(4) . . ?
C2E' C1E P2 127.6(3) . . ?
C2E' C1E C6E' 115.9(4) . . ?
C6E' C1E P2 112.5(3) . . ?
C1E C2E H2E 119.5 . . ?
C3E C2E C1E 120.9(6) . . ?
C3E C2E H2E 119.5 . . ?
C2E C3E H3E 121.4 . . ?
C4E C3E C2E 117.1(7) . . ?
C4E C3E H3E 121.4 . . ?
C3E C4E H4E 119.3 . . ?
C3E C4E C5E 121.5(7) . . ?
C5E C4E H4E 119.3 . . ?
C4E C5E H5E 119.7 . . ?
C4E C5E C6E 120.6(7) . . ?
C6E C5E H5E 119.7 . . ?
C1E C6E C5E 121.5(6) . . ?
C1E C6E H6E 119.3 . . ?
C5E C6E H6E 119.3 . . ?
C1E C2E' H2E' 119.5 . . ?
C1E C2E' C3E' 121.0(5) . . ?
C3E' C2E' H2E' 119.5 . . ?
C2E' C3E' H3E' 119.4 . . ?
C4E'_2 C3E' C2E' 121.2(6) . . ?
C4E'_2 C3E' H3E' 119.4 . . ?
C6E' C5E' H5E' 120.4 . . ?
C4E'_2 C5E' H5E' 120.4 . . ?
C4E'_2 C5E' C6E' 119.2(6) . . ?
C1E C6E' H6E' 119.4 . . ?
C5E' C6E' C1E 121.1(5) . . ?
C5E' C6E' H6E' 119.4 . . ?
F6_1 C5_1 C4_1 114.9(5) . . ?
F6_1 C5_1 F4_1 106.3(5) . . ?
F4_1 C5_1 C4_1 108.2(4) . . ?
F5_1 C5_1 C4_1 112.5(4) . . ?
F5_1 C5_1 F6_1 107.5(5) . . ?
F5_1 C5_1 F4_1 107.0(5) . . ?
F6'_1 C5_1 C4_1 113.2(5) . . ?
F4'_1 C5_1 C4_1 113.3(4) . . ?
F4'_1 C5_1 F6'_1 106.7(6) . . ?
F4'_1 C5_1 F5'_1 106.0(5) . . ?
F5'_1 C5_1 C4_1 110.0(4) . . ?
F5'_1 C5_1 F6'_1 107.2(5) . . ?
C2_1 O1_1 Eu1 135.32(14) . . ?
O1_1 C2_1 C1_1 114.4(2) . . ?
O1_1 C2_1 C3_1 128.1(2) . . ?
C3_1 C2_1 C1_1 117.5(2) . . ?
F1_1 C1_1 C2_1 110.0(2) . . ?
F2_1 C1_1 C2_1 111.8(2) . . ?
F2_1 C1_1 F1_1 105.9(2) . . ?
F2_1 C1_1 F3_1 107.9(2) . . ?
F3_1 C1_1 C2_1 113.9(2) . . ?
F3_1 C1_1 F1_1 106.8(2) . . ?
C2_1 C3_1 H3_1 120.0 . . ?
C2_1 C3_1 C4_1 120.0(2) . . ?
C4_1 C3_1 H3_1 120.0 . . ?
C3_1 C4_1 C5_1 117.7(2) . . ?
O2_1 C4_1 C5_1 114.5(2) . . ?
O2_1 C4_1 C3_1 127.8(2) . . ?
C4_1 O2_1 Eu1 133.39(14) . . ?
C2_2 O1_2 Eu1 132.02(15) . . ?
F1_2 C1_2 F3_2 105.9(3) . . ?
F1_2 C1_2 C2_2 114.3(2) . . ?
F2_2 C1_2 F1_2 107.8(2) . . ?
F2_2 C1_2 F3_2 106.4(3) . . ?
F2_2 C1_2 C2_2 110.9(2) . . ?
F3_2 C1_2 C2_2 111.0(2) . . ?
C3E' C4E'_2 C5E' 119.2(6) . . ?
C3E' C4E'_2 H4E'_2 120.4 . . ?
C5E' C4E'_2 H4E'_2 120.4 . . ?
O2_2 C4_2 C3_2 128.5(2) . . ?
O2_2 C4_2 C5_2 113.4(2) . . ?
C3_2 C4_2 C5_2 118.1(2) . . ?
C4_2 O2_2 Eu1 128.93(15) . . ?
C4_2 C3_2 H3_2 119.9 . . ?
C2_2 C3_2 C4_2 120.1(2) . . ?
C2_2 C3_2 H3_2 119.9 . . ?
F4_2 C5_2 C4_2 113.9(2) . . ?
F4_2 C5_2 F5_2 106.8(2) . . ?
F4_2 C5_2 F6_2 107.9(2) . . ?
F5_2 C5_2 C4_2 110.6(2) . . ?
F6_2 C5_2 C4_2 111.0(2) . . ?
F6_2 C5_2 F5_2 106.2(2) . . ?
O1_2 C2_2 C1_2 113.6(2) . . ?
O1_2 C2_2 C3_2 127.7(2) . . ?
C3_2 C2_2 C1_2 118.6(2) . . ?
F1_3 C1_3 F3_3 111.9(5) . . ?
F1_3 C1_3 F2_3 106.4(5) . . ?
F1_3 C1_3 C2_3 109.2(4) . . ?
F1'_3 C1_3 F3'_3 105.1(5) . . ?
F1'_3 C1_3 C2_3 114.4(4) . . ?
F3'_3 C1_3 C2_3 113.3(4) . . ?
F3_3 C1_3 F2_3 102.8(4) . . ?
F3_3 C1_3 C2_3 114.2(3) . . ?
F2_3 C1_3 C2_3 112.0(3) . . ?
F2'_3 C1_3 F1'_3 105.8(5) . . ?
F2'_3 C1_3 F3'_3 108.6(5) . . ?
F2'_3 C1_3 C2_3 109.2(4) . . ?
C3_3 C2_3 C1_3 117.9(2) . . ?
O2_3 C2_3 C1_3 113.2(2) . . ?
O2_3 C2_3 C3_3 128.8(2) . . ?
C2_3 C3_3 H3_3 119.2 . . ?
C4_3 C3_3 C2_3 121.6(2) . . ?
C4_3 C3_3 H3_3 119.2 . . ?
C3_3 C4_3 C5_3 117.6(5) . . ?
C3_3 C4_3 C5'_3 120.4(5) . . ?
O1_3 C4_3 C3_3 128.8(2) . . ?
O1_3 C4_3 C5_3 113.5(5) . . ?
O1_3 C4_3 C5'_3 110.7(5) . . ?
F6_3 C5_3 C4_3 110.8(8) . . ?
F6_3 C5_3 F4_3 118.1(8) . . ?
F4_3 C5_3 C4_3 111.7(7) . . ?
F5_3 C5_3 C4_3 107.9(7) . . ?
F5_3 C5_3 F6_3 100.2(9) . . ?
F5_3 C5_3 F4_3 106.9(8) . . ?
F6'_3 C5'_3 C4_3 116.7(8) . . ?
F6'_3 C5'_3 F4'_3 94.2(8) . . ?
F6'_3 C5'_3 F5'_3 113.4(9) . . ?
F4'_3 C5'_3 C4_3 110.5(7) . . ?
F5'_3 C5'_3 C4_3 112.7(7) . . ?
F5'_3 C5'_3 F4'_3 107.5(7) . . ?
C4_3 O1_3 Eu1 132.94(16) . . ?
C2_3 O2_3 Eu1 132.80(15) . . ?

loop_
_geom_bond_atom_site_label_1
_geom_bond_atom_site_label_2
_geom_bond_distance
_geom_bond_site_symmetry_2
_geom_bond_publ_flag
Eu1 O1 2.3471(14) . yes
Eu1 P2 3.5329(5) 4_575 ?
Eu1 O2 2.3699(15) 4_575 yes
Eu1 N2C 2.8661(17) 4_575 yes
Eu1 O1_1 2.3987(15) . yes
Eu1 O2_1 2.4973(15) . yes
Eu1 O1_2 2.4069(16) . yes
Eu1 O2_2 2.4629(15) . yes
Eu1 O1_3 2.3936(16) . yes
Eu1 O2_3 2.4025(15) . yes
P1 O1 1.4902(15) . ?
P1 C1A 1.789(2) . ?
P1 C1B 1.790(2) . ?
P1 C1C 1.824(2) . ?
P2 O2 1.4974(15) . ?
P2 C4C 1.820(2) . ?
P2 C1D 1.785(3) . ?
P2 C1E 1.787(2) . ?
C1A C2A 1.387(3) . ?
C1A C6A 1.385(3) . ?
C2A H2A 0.9500 . ?
C2A C3A 1.382(3) . ?
C3A H3A 0.9500 . ?
C3A C4A 1.377(4) . ?
C4A H4A 0.9500 . ?
C4A C5A 1.368(4) . ?
C5A H5A 0.9500 . ?
C5A C6A 1.385(4) . ?
C6A H6A 0.9500 . ?
C1B C2B 1.369(3) . ?
C1B C6B 1.382(3) . ?
C2B H2B 0.9500 . ?
C2B C3B 1.390(4) . ?
C3B H3B 0.9500 . ?
C3B C4B 1.358(5) . ?
C4B H4B 0.9500 . ?
C4B C5B 1.351(5) . ?
C5B H5B 0.9500 . ?
C5B C6B 1.384(4) . ?
C6B H6B 0.9500 . ?
C1C N1C 1.340(3) . ?
C1C C2C 1.379(3) . ?
N1C C4C 1.327(2) . ?
C4C N2C 1.334(3) . ?
N2C C3C 1.334(3) . ?
C3C H3C 0.9500 . ?
C3C C2C 1.394(3) . ?
C2C H2C 0.9500 . ?
C1D C2D 1.385(3) . ?
C1D C6D 1.388(3) . ?
C2D H2D 0.9500 . ?
C2D C3D 1.384(4) . ?
C3D H3D 0.9500 . ?
C3D C4D 1.379(4) . ?
C4D H4D 0.9500 . ?
C4D C5D 1.375(4) . ?
C5D H5D 0.9500 . ?
C5D C6D 1.384(4) . ?
C6D H6D 0.9500 . ?
C1E C2E 1.457(6) . ?
C1E C6E 1.311(5) . ?
C1E C2E' 1.346(5) . ?
C1E C6E' 1.416(5) . ?
C2E H2E 0.9500 . ?
C2E C3E 1.387(6) . ?
C3E H3E 0.9500 . ?
C3E C4E 1.368(7) . ?
C4E H4E 0.9500 . ?
C4E C5E 1.375(6) . ?
C5E H5E 0.9500 . ?
C5E C6E 1.375(6) . ?
C6E H6E 0.9500 . ?
C2E' H2E' 0.9500 . ?
C2E' C3E' 1.375(6) . ?
C3E' H3E' 0.9500 . ?
C3E' C4E'_2 1.356(6) . ?
C5E' H5E' 0.9500 . ?
C5E' C6E' 1.382(5) . ?
C5E' C4E'_2 1.370(6) . ?
C6E' H6E' 0.9500 . ?
C5_1 C4_1 1.536(3) . ?
C5_1 F6_1 1.306(5) . ?
C5_1 F4_1 1.324(5) . ?
C5_1 F5_1 1.300(5) . ?
C5_1 F6'_1 1.315(5) . ?
C5_1 F4'_1 1.302(5) . ?
C5_1 F5'_1 1.303(5) . ?
O1_1 C2_1 1.250(3) . ?
C2_1 C1_1 1.522(3) . ?
C2_1 C3_1 1.390(3) . ?
C1_1 F1_1 1.343(3) . ?
C1_1 F2_1 1.318(3) . ?
C1_1 F3_1 1.324(3) . ?
C3_1 H3_1 0.9500 . ?
C3_1 C4_1 1.398(3) . ?
C4_1 O2_1 1.234(3) . ?
O1_2 C2_2 1.248(3) . ?
C1_2 F1_2 1.319(3) . ?
C1_2 F2_2 1.310(3) . ?
C1_2 F3_2 1.331(4) . ?
C1_2 C2_2 1.526(4) . ?
C4E'_2 H4E'_2 0.9500 . ?
C4_2 O2_2 1.245(3) . ?
C4_2 C3_2 1.391(4) . ?
C4_2 C5_2 1.536(3) . ?
C3_2 H3_2 0.9500 . ?
C3_2 C2_2 1.388(3) . ?
F4_2 C5_2 1.322(3) . ?
C5_2 F5_2 1.333(3) . ?
C5_2 F6_2 1.330(3) . ?
F1_3 C1_3 1.293(5) . ?
F1'_3 C1_3 1.295(5) . ?
F3'_3 C1_3 1.321(5) . ?
C1_3 F3_3 1.306(5) . ?
C1_3 F2_3 1.347(5) . ?
C1_3 F2'_3 1.291(5) . ?
C1_3 C2_3 1.531(4) . ?
C2_3 C3_3 1.393(4) . ?
C2_3 O2_3 1.243(3) . ?
C3_3 H3_3 0.9500 . ?
C3_3 C4_3 1.389(4) . ?
C4_3 C5_3 1.542(6) . ?
C4_3 C5'_3 1.542(6) . ?
C4_3 O1_3 1.233(3) . ?
C5_3 F6_3 1.325(6) . ?
C5_3 F4_3 1.329(6) . ?
C5_3 F5_3 1.317(6) . ?
F6'_3 C5'_3 1.314(6) . ?
C5'_3 F4'_3 1.325(6) . ?
C5'_3 F5'_3 1.315(6) . ?
